data_1552237
loop_
_publ_author_name
'Unthank, Matthew G.'
'Cameron, Colin'
'Wright, Anthony'
'Hughes, David'
'Alam, M. Ashraf'
'Probert, Michael R.'

_publ_section_title
;
 Amino-diol borate complexation for controlling transport phenomena of
 penetrant molecules into polymeric matrices
;
_journal_issue 36
_journal_name_full 'Polymer Chemistry'
_journal_page_first 4920
_journal_paper_doi 10.1039/C9PY00780F
_journal_volume 10
_journal_year 2019
_chemical_formula_moiety 'C26 H36 B N O5'
_chemical_formula_sum 'C26 H36 B N O5'
_chemical_formula_weight 453.37
_space_group_crystal_system monoclinic
_space_group_IT_number 14
_space_group_name_Hall '-P 2ybc'
_space_group_name_H-M_alt 'P 1 21/c 1'
_symmetry_space_group_name_Hall '-P 2ybc'
_symmetry_space_group_name_H-M 'P 1 21/c 1'
_atom_sites_solution_hydrogens geom
_atom_sites_solution_primary dual
_audit_creation_date 2019-01-19
_audit_creation_method
;
Olex2 1.2
(compiled May 29 2018 13:30:08 for OlexSys, GUI svn.r5506)
;
_audit_update_record
;
2019-01-28 deposited with the CCDC.    2019-07-31 downloaded from the CCDC.
;
_cell_angle_alpha 90
_cell_angle_beta 94.9440(10)
_cell_angle_gamma 90
_cell_formula_units_Z 4
_cell_length_a 13.8609(4)
_cell_length_b 20.1753(6)
_cell_length_c 8.7717(3)
_cell_measurement_reflns_used 9742
_cell_measurement_temperature 150.0
_cell_measurement_theta_max 68.26
_cell_measurement_theta_min 3.20
_cell_volume 2443.86(13)
_computing_cell_refinement 'APEX3 v2017.3-0 (Bruker AXS Inc., 2017)'
_computing_data_collection 'Bruker Instrument Service v6.2.6'
_computing_data_reduction 'SAINT V8.38A (Bruker AXS Inc., 2017)'
_computing_molecular_graphics 'Olex2 (Dolomanov et al., 2009)'
_computing_publication_material 'Olex2 (Dolomanov et al., 2009)'
_computing_structure_refinement 'XL (Sheldrick, 2008)'
_computing_structure_solution 'XT (Sheldrick, 2015)'
_diffrn_ambient_temperature 150.0
_diffrn_detector 'CCD area detector'
_diffrn_detector_area_resol_mean 7.3910
_diffrn_detector_type 'Rigaku Saturn724+'
_diffrn_measured_fraction_theta_full 0.999
_diffrn_measured_fraction_theta_max 0.999
_diffrn_measurement_device_type 'Bruker D8 Venture'
_diffrn_measurement_method '\f and \w scans'
_diffrn_radiation_collimation 'focussed source'
_diffrn_radiation_monochromator mirror
_diffrn_radiation_probe x-ray
_diffrn_radiation_type CuK\a
_diffrn_radiation_wavelength 1.54178
_diffrn_reflns_av_R_equivalents 0.0282
_diffrn_reflns_av_unetI/netI 0.0162
_diffrn_reflns_Laue_measured_fraction_full 0.999
_diffrn_reflns_Laue_measured_fraction_max 0.999
_diffrn_reflns_limit_h_max 16
_diffrn_reflns_limit_h_min -16
_diffrn_reflns_limit_k_max 24
_diffrn_reflns_limit_k_min -24
_diffrn_reflns_limit_l_max 10
_diffrn_reflns_limit_l_min -10
_diffrn_reflns_number 44216
_diffrn_reflns_point_group_measured_fraction_full 0.999
_diffrn_reflns_point_group_measured_fraction_max 0.999
_diffrn_reflns_theta_full 67.679
_diffrn_reflns_theta_max 68.257
_diffrn_reflns_theta_min 3.200
_diffrn_source 'Bruker TXS with Helios Optics'
_diffrn_source_type
;
'Incoatec microfocus 3.0 (Cu) X-ray Source'
;
_diffrn_standards_number 0
_exptl_absorpt_coefficient_mu 0.670
_exptl_absorpt_correction_T_max 0.7531
_exptl_absorpt_correction_T_min 0.6256
_exptl_absorpt_correction_type multi-scan
_exptl_absorpt_process_details
;
SADABS-2016/2 (Bruker,2016) was used for absorption correction.
wR2(int) was 0.1192 before and 0.0476 after correction.
The Ratio of minimum to maximum transmission is 0.8307.
The \l/2 correction factor is Not present.
;
_exptl_crystal_colour 'clear light colourless'
_exptl_crystal_colour_lustre clear
_exptl_crystal_colour_modifier light
_exptl_crystal_colour_primary colourless
_exptl_crystal_density_diffrn 1.232
_exptl_crystal_density_method 'not measured'
_exptl_crystal_description block
_exptl_crystal_F_000 976
_exptl_crystal_size_max 0.23
_exptl_crystal_size_mid 0.16
_exptl_crystal_size_min 0.13
_refine_diff_density_max 0.492
_refine_diff_density_min -0.446
_refine_diff_density_rms 0.039
_refine_ls_extinction_method none
_refine_ls_goodness_of_fit_ref 1.071
_refine_ls_hydrogen_treatment constr
_refine_ls_matrix_type full
_refine_ls_number_parameters 327
_refine_ls_number_reflns 4478
_refine_ls_number_restraints 5
_refine_ls_restrained_S_all 1.077
_refine_ls_R_factor_all 0.0530
_refine_ls_R_factor_gt 0.0522
_refine_ls_shift/su_max 0.001
_refine_ls_shift/su_mean 0.000
_refine_ls_structure_factor_coef Fsqd
_refine_ls_weighting_details 'w=1/[\s^2^(Fo^2^)+(0.0766P)^2^+0.9201P] where P=(Fo^2^+2Fc^2^)/3'
_refine_ls_weighting_scheme calc
_refine_ls_wR_factor_gt 0.1490
_refine_ls_wR_factor_ref 0.1497
_reflns_Friedel_coverage 0.000
_reflns_number_gt 4345
_reflns_number_total 4478
_reflns_threshold_expression 'I > 2\s(I)'
_cod_data_source_file c9py00780f2.cif
_cod_data_source_block 19mrp002_sph_abs
_cod_depositor_comments 'Adding full bibliography for 1552237.cif.'
_cod_database_code 1552237
_shelx_shelxl_version_number 2016/6
_shelx_space_group_comment
;
The symmetry employed for this shelxl refinement is uniquely defined
by the following loop, which should always be used as a source of
symmetry information in preference to the above space-group names.
They are only intended as comments.
;
_olex2_refinement_description
;
1. Fixed Uiso
 At 1.2 times of:
  All C(H) groups, All C(H,H) groups, All C(H,H,H,H) groups
 At 1.5 times of:
  All C(H,H,H) groups
2. Restrained distances
 O4-C12 \\sim O4-C12B
 with sigma of 0.02
 C12-C11 \\sim C12B-C11B
 with sigma of 0.02
 C11-C10 \\sim C11B-C10
 with sigma of 0.02
 O3B-C11B \\sim O3-C11
 with sigma of 0.02
 O3B-B1 \\sim O3-B1
 with sigma of 0.02
3. Others
 Sof(H10c)=Sof(H10d)=Sof(C11)=Sof(H11)=Sof(C12)=Sof(H12c)=Sof(H12d)=Sof(O3)=1-
 FVAR(1)
 Sof(O3B)=Sof(H10a)=Sof(H10b)=Sof(C12B)=Sof(H12a)=Sof(H12b)=Sof(C11B)=
 Sof(H11B)=FVAR(1)
4.a Ternary CH refined with riding coordinates:
 C19(H19), C2(H2), C11B(H11B), C11(H11)
4.b Secondary CH2 refined with riding coordinates:
 C1(H1a,H1b), C3(H3a,H3b), C20(H20a,H20b), C10(H10a,H10b), C10(H10c,H10d),
 C24(H24a,H24b), C23(H23a,H23b), C22(H22a,H22b), C25(H25a,H25b), C21(H21a,H21b),
  C12B(H12a,H12b), C12(H12c,H12d)
4.c Aromatic/amide H refined with riding coordinates:
 C5(H5), C18(H18), C9(H9), C6(H6), C14(H14), C17(H17), C8(H8), C7(H7),
 C16(H16), C15(H15)
4.d Idealised Me refined as rotating group:
 C26(H26a,H26b,H26c)
;
_olex2_exptl_crystal_mounting_method 'Crystal mounted on a kapton loop under oil'
_olex2_submission_special_instructions 'No special instructions were received'

loop_
_space_group_symop_operation_xyz
'x, y, z'
'-x, y+1/2, -z+1/2'
'-x, -y, -z'
'x, -y-1/2, z-1/2'

loop_
_atom_site_label
_atom_site_type_symbol
_atom_site_fract_x
_atom_site_fract_y
_atom_site_fract_z
_atom_site_U_iso_or_equiv
_atom_site_adp_type
_atom_site_occupancy
_atom_site_site_symmetry_order
_atom_site_calc_flag
_atom_site_refinement_flags_posn
_atom_site_refinement_flags_occupancy
_atom_site_disorder_assembly
_atom_site_disorder_group
O5 O 0.36330(9) 0.37645(6) 0.43755(13) 0.0486(3) Uani 1 1 d . . . .
O4 O 0.10511(9) 0.21383(6) 0.22904(14) 0.0532(3) Uani 1 1 d D . . .
O1 O 0.61771(9) 0.31436(6) 0.27048(14) 0.0510(3) Uani 1 1 d . . . .
O2 O 0.42150(10) 0.28306(6) 0.30091(13) 0.0544(3) Uani 1 1 d . . . .
O3B O 0.2435(4) 0.3165(2) 0.3107(6) 0.0439(10) Uani 0.638(6) 1 d D P A 1
N1 N 0.34571(9) 0.36951(7) 0.13601(14) 0.0423(3) Uani 1 1 d . . . .
C13 C 0.09352(11) 0.14720(9) 0.22086(18) 0.0416(4) Uani 1 1 d . . . .
C4 C 0.71726(13) 0.31079(8) 0.29327(19) 0.0458(4) Uani 1 1 d . . . .
C1 C 0.44195(12) 0.35014(9) 0.08798(19) 0.0452(4) Uani 1 1 d . . . .
H1A H 0.492238 0.382295 0.126458 0.054 Uiso 1 1 calc R . . .
H1B H 0.440506 0.347996 -0.024947 0.054 Uiso 1 1 calc R . . .
C19 C 0.33226(11) 0.44360(9) 0.13766(18) 0.0448(4) Uani 1 1 d . . . .
H19 H 0.386090 0.461815 0.208695 0.054 Uiso 1 1 calc R . . .
C2 C 0.46205(14) 0.28212(9) 0.15836(19) 0.0497(4) Uani 1 1 d . . . .
H2 H 0.427422 0.248009 0.091445 0.060 Uiso 1 1 calc R . . .
C3 C 0.56837(15) 0.26546(9) 0.1755(2) 0.0526(4) Uani 1 1 d . . . .
H3A H 0.578180 0.221059 0.222317 0.063 Uiso 1 1 calc R . . .
H3B H 0.594335 0.264841 0.073826 0.063 Uiso 1 1 calc R . . .
C5 C 0.76011(14) 0.35488(9) 0.3994(2) 0.0505(4) Uani 1 1 d . . . .
H5 H 0.721130 0.384599 0.451513 0.061 Uiso 1 1 calc R . . .
C18 C 0.03417(11) 0.12020(10) 0.3245(2) 0.0477(4) Uani 1 1 d . . . .
H18 H 0.003948 0.148071 0.393544 0.057 Uiso 1 1 calc R . . .
C9 C 0.77408(16) 0.26769(10) 0.2168(2) 0.0590(5) Uani 1 1 d . . . .
H9 H 0.745085 0.237094 0.144327 0.071 Uiso 1 1 calc R . . .
C20 C 0.23792(13) 0.46489(10) 0.2016(2) 0.0527(4) Uani 1 1 d . . . .
H20A H 0.181994 0.450347 0.131762 0.063 Uiso 1 1 calc R . . .
H20B H 0.232704 0.443903 0.302566 0.063 Uiso 1 1 calc R . . .
C10 C 0.26535(13) 0.33329(11) 0.04548(18) 0.0526(5) Uani 1 1 d D . . .
H10A H 0.291443 0.295552 -0.010246 0.063 Uiso 0.638(6) 1 calc R P A 1
H10B H 0.230674 0.363388 -0.029716 0.063 Uiso 0.638(6) 1 calc R P A 1
H10C H 0.286910 0.317083 -0.052551 0.063 Uiso 0.362(6) 1 calc R P A 2
H10D H 0.208510 0.362557 0.023545 0.063 Uiso 0.362(6) 1 calc R P A 2
C6 C 0.85947(15) 0.35566(10) 0.4296(2) 0.0580(5) Uani 1 1 d . . . .
H6 H 0.888563 0.385540 0.503622 0.070 Uiso 1 1 calc R . . .
C24 C 0.34135(13) 0.47605(10) -0.0179(2) 0.0544(5) Uani 1 1 d . . . .
H24A H 0.403858 0.463215 -0.056072 0.065 Uiso 1 1 calc R . . .
H24B H 0.288663 0.459905 -0.091955 0.065 Uiso 1 1 calc R . . .
C14 C 0.13741(14) 0.10649(11) 0.1203(2) 0.0572(5) Uani 1 1 d . . . .
H14 H 0.177924 0.124634 0.048892 0.069 Uiso 1 1 calc R . . .
B1 B 0.34670(15) 0.33260(11) 0.3131(2) 0.0459(5) Uani 1 1 d D . . .
C17 C 0.01937(15) 0.05235(11) 0.3263(3) 0.0642(6) Uani 1 1 d . . . .
H17 H -0.021375 0.033887 0.397026 0.077 Uiso 1 1 calc R . . .
C8 C 0.87398(17) 0.26979(12) 0.2474(3) 0.0688(6) Uani 1 1 d . . . .
H8 H 0.913252 0.240612 0.194449 0.083 Uiso 1 1 calc R . . .
C23 C 0.33591(15) 0.55110(11) -0.0067(3) 0.0658(6) Uani 1 1 d . . . .
H23A H 0.336422 0.570395 -0.110404 0.079 Uiso 1 1 calc R . . .
H23B H 0.393824 0.567602 0.055812 0.079 Uiso 1 1 calc R . . .
C22 C 0.24483(16) 0.57425(12) 0.0649(3) 0.0688(6) Uani 1 1 d . . . .
H22A H 0.247527 0.622858 0.080086 0.083 Uiso 1 1 calc R . . .
H22B H 0.186917 0.563956 -0.005203 0.083 Uiso 1 1 calc R . . .
C25 C 0.45676(15) 0.39492(11) 0.4938(2) 0.0615(5) Uani 1 1 d . . . .
H25A H 0.482669 0.428377 0.425542 0.074 Uiso 1 1 calc R . . .
H25B H 0.500098 0.355835 0.498022 0.074 Uiso 1 1 calc R . . .
C21 C 0.23670(15) 0.54004(11) 0.2180(2) 0.0630(5) Uani 1 1 d . . . .
H21A H 0.175745 0.553808 0.259942 0.076 Uiso 1 1 calc R . . .
H21B H 0.291315 0.554043 0.291053 0.076 Uiso 1 1 calc R . . .
C7 C 0.91711(16) 0.31323(11) 0.3529(3) 0.0646(5) Uani 1 1 d . . . .
H7 H 0.985556 0.314158 0.372855 0.078 Uiso 1 1 calc R . . .
C12B C 0.1792(3) 0.23641(16) 0.1251(3) 0.0376(8) Uani 0.638(6) 1 d D P A 1
H12A H 0.239892 0.210770 0.144196 0.045 Uiso 0.638(6) 1 calc R P A 1
H12B H 0.154557 0.231037 0.016460 0.045 Uiso 0.638(6) 1 calc R P A 1
C16 C 0.0623(2) 0.01171(12) 0.2285(3) 0.0805(7) Uani 1 1 d . . . .
H16 H 0.051777 -0.034790 0.231055 0.097 Uiso 1 1 calc R . . .
C15 C 0.1211(2) 0.03857(12) 0.1257(3) 0.0779(7) Uani 1 1 d . . . .
H15 H 0.151100 0.010194 0.057302 0.093 Uiso 1 1 calc R . . .
C11B C 0.1958(2) 0.30807(15) 0.1632(3) 0.0384(8) Uani 0.638(6) 1 d D P A 1
H11B H 0.133398 0.333218 0.152999 0.046 Uiso 0.638(6) 1 calc R P A 1
C11 C 0.2385(3) 0.2705(3) 0.1556(4) 0.0357(14) Uani 0.362(6) 1 d D P A 2
H11 H 0.276229 0.229645 0.135865 0.043 Uiso 0.362(6) 1 calc R P A 2
C12 C 0.1313(5) 0.2608(3) 0.1227(5) 0.0417(14) Uani 0.362(6) 1 d D P A 2
H12C H 0.096334 0.302942 0.134946 0.050 Uiso 0.362(6) 1 calc R P A 2
H12D H 0.116058 0.244375 0.017002 0.050 Uiso 0.362(6) 1 calc R P A 2
O3 O 0.2596(6) 0.2951(4) 0.3045(10) 0.0391(15) Uani 0.362(6) 1 d D P A 2
C26 C 0.4524(2) 0.42256(19) 0.6472(3) 0.1000(10) Uani 1 1 d . . . .
H26A H 0.412348 0.462662 0.641194 0.150 Uiso 1 1 calc GR . . .
H26B H 0.517935 0.433707 0.690480 0.150 Uiso 1 1 calc GR . . .
H26C H 0.423985 0.389840 0.712746 0.150 Uiso 1 1 calc GR . . .

loop_
_atom_site_aniso_label
_atom_site_aniso_U_11
_atom_site_aniso_U_22
_atom_site_aniso_U_33
_atom_site_aniso_U_23
_atom_site_aniso_U_13
_atom_site_aniso_U_12
O5 0.0484(7) 0.0629(8) 0.0335(6) -0.0044(5) -0.0024(5) -0.0105(5)
O4 0.0610(8) 0.0567(7) 0.0417(6) 0.0016(5) 0.0031(5) -0.0252(6)
O1 0.0562(7) 0.0455(7) 0.0503(7) -0.0110(5) -0.0022(6) 0.0019(5)
O2 0.0767(9) 0.0500(7) 0.0373(6) 0.0048(5) 0.0097(6) -0.0103(6)
O3B 0.0513(19) 0.053(3) 0.0271(11) -0.0011(17) 0.0040(11) -0.0208(17)
N1 0.0388(7) 0.0565(8) 0.0312(6) 0.0036(6) 0.0014(5) -0.0158(6)
C13 0.0327(8) 0.0544(10) 0.0363(8) 0.0055(7) -0.0054(6) -0.0114(7)
C4 0.0578(10) 0.0382(8) 0.0403(9) 0.0033(6) -0.0023(7) 0.0072(7)
C1 0.0453(9) 0.0567(10) 0.0339(8) 0.0030(7) 0.0050(6) -0.0106(7)
C19 0.0361(8) 0.0584(10) 0.0396(8) 0.0077(7) 0.0007(6) -0.0101(7)
C2 0.0639(11) 0.0494(9) 0.0358(8) -0.0037(7) 0.0044(7) -0.0131(8)
C3 0.0696(12) 0.0436(9) 0.0435(9) -0.0074(7) -0.0007(8) -0.0032(8)
C5 0.0628(11) 0.0398(9) 0.0477(10) -0.0023(7) -0.0014(8) 0.0056(8)
C18 0.0330(8) 0.0645(11) 0.0449(9) 0.0148(8) -0.0005(7) -0.0070(7)
C9 0.0715(13) 0.0522(10) 0.0509(10) -0.0092(8) -0.0089(9) 0.0171(9)
C20 0.0405(9) 0.0729(12) 0.0448(9) 0.0046(8) 0.0043(7) -0.0071(8)
C10 0.0506(10) 0.0774(13) 0.0290(8) 0.0033(8) -0.0012(7) -0.0295(9)
C6 0.0649(12) 0.0475(10) 0.0586(11) -0.0014(8) -0.0112(9) 0.0035(8)
C24 0.0436(9) 0.0712(12) 0.0489(10) 0.0189(9) 0.0076(7) -0.0018(8)
C14 0.0508(10) 0.0767(13) 0.0444(10) -0.0018(9) 0.0058(8) -0.0086(9)
B1 0.0526(11) 0.0568(11) 0.0281(8) 0.0021(8) 0.0021(7) -0.0206(9)
C17 0.0551(11) 0.0694(13) 0.0665(13) 0.0306(11) -0.0035(9) -0.0129(10)
C8 0.0713(13) 0.0695(13) 0.0637(13) -0.0081(10) -0.0059(10) 0.0289(11)
C23 0.0554(11) 0.0727(13) 0.0692(13) 0.0256(11) 0.0048(9) -0.0047(10)
C22 0.0581(12) 0.0687(13) 0.0786(14) 0.0100(11) 0.0010(10) 0.0027(10)
C25 0.0616(12) 0.0610(12) 0.0588(11) 0.0003(9) -0.0137(9) -0.0140(9)
C21 0.0500(10) 0.0762(14) 0.0622(12) -0.0042(10) 0.0014(9) 0.0017(9)
C7 0.0603(12) 0.0632(12) 0.0676(13) 0.0015(10) -0.0103(10) 0.0152(9)
C12B 0.0336(16) 0.0485(17) 0.0316(12) -0.0003(11) 0.0066(11) -0.0074(14)
C16 0.0971(19) 0.0536(12) 0.0882(17) 0.0160(12) -0.0061(14) -0.0051(12)
C15 0.0921(17) 0.0673(14) 0.0733(15) -0.0101(12) 0.0013(13) 0.0087(12)
C11B 0.0380(14) 0.0458(17) 0.0317(12) -0.0012(10) 0.0040(10) -0.0064(13)
C11 0.038(3) 0.039(3) 0.029(2) -0.0010(17) -0.0014(16) -0.011(2)
C12 0.036(3) 0.049(3) 0.040(2) 0.004(2) -0.001(2) -0.008(2)
O3 0.045(3) 0.042(4) 0.030(2) 0.001(2) 0.0015(18) -0.013(2)
C26 0.0937(19) 0.139(3) 0.0653(15) -0.0334(16) -0.0055(14) -0.0329(18)

loop_
_atom_type_symbol
_atom_type_description
_atom_type_scat_dispersion_real
_atom_type_scat_dispersion_imag
_atom_type_scat_source
C C 0.0181 0.0091 'International Tables Vol C Tables 4.2.6.8 and 6.1.1.4'
H H 0.0000 0.0000 'International Tables Vol C Tables 4.2.6.8 and 6.1.1.4'
B B 0.0090 0.0039 'International Tables Vol C Tables 4.2.6.8 and 6.1.1.4'
N N 0.0311 0.0180 'International Tables Vol C Tables 4.2.6.8 and 6.1.1.4'
O O 0.0492 0.0322 'International Tables Vol C Tables 4.2.6.8 and 6.1.1.4'

loop_
_geom_angle_atom_site_label_1
_geom_angle_atom_site_label_2
_geom_angle_atom_site_label_3
_geom_angle
C25 O5 B1 121.73(16)
C13 O4 C12B 110.68(17)
C13 O4 C12 132.3(3)
C4 O1 C3 118.14(14)
C2 O2 B1 114.53(14)
C11B O3B B1 114.8(4)
C1 N1 C19 112.25(12)
C1 N1 C10 111.45(14)
C1 N1 B1 101.81(13)
C19 N1 B1 114.33(13)
C10 N1 C19 113.65(14)
C10 N1 B1 102.39(11)
O4 C13 C18 115.39(16)
O4 C13 C14 124.47(15)
C14 C13 C18 120.13(17)
O1 C4 C5 115.46(15)
O1 C4 C9 124.50(16)
C5 C4 C9 120.04(18)
N1 C1 H1A 110.7
N1 C1 H1B 110.7
N1 C1 C2 105.06(13)
H1A C1 H1B 108.8
C2 C1 H1A 110.7
C2 C1 H1B 110.7
N1 C19 H19 106.5
N1 C19 C20 113.14(13)
N1 C19 C24 113.37(15)
C20 C19 H19 106.5
C20 C19 C24 110.26(15)
C24 C19 H19 106.5
O2 C2 C1 105.90(14)
O2 C2 H2 108.7
O2 C2 C3 112.01(15)
C1 C2 H2 108.7
C3 C2 C1 112.66(15)
C3 C2 H2 108.7
O1 C3 C2 108.63(14)
O1 C3 H3A 110.0
O1 C3 H3B 110.0
C2 C3 H3A 110.0
C2 C3 H3B 110.0
H3A C3 H3B 108.3
C4 C5 H5 120.0
C6 C5 C4 119.97(17)
C6 C5 H5 120.0
C13 C18 H18 120.3
C17 C18 C13 119.50(19)
C17 C18 H18 120.3
C4 C9 H9 120.4
C4 C9 C8 119.11(19)
C8 C9 H9 120.4
C19 C20 H20A 109.8
C19 C20 H20B 109.8
H20A C20 H20B 108.3
C21 C20 C19 109.34(15)
C21 C20 H20A 109.8
C21 C20 H20B 109.8
N1 C10 H10A 110.5
N1 C10 H10B 110.5
N1 C10 H10C 110.8
N1 C10 H10D 110.8
N1 C10 C11B 106.37(14)
N1 C10 C11 104.94(17)
H10A C10 H10B 108.6
H10C C10 H10D 108.8
C11B C10 H10A 110.5
C11B C10 H10B 110.5
C11 C10 H10C 110.8
C11 C10 H10D 110.8
C5 C6 H6 119.7
C5 C6 C7 120.53(19)
C7 C6 H6 119.7
C19 C24 H24A 109.4
C19 C24 H24B 109.4
H24A C24 H24B 108.0
C23 C24 C19 111.17(17)
C23 C24 H24A 109.4
C23 C24 H24B 109.4
C13 C14 H14 120.6
C13 C14 C15 118.82(19)
C15 C14 H14 120.6
O5 B1 O2 114.80(15)
O5 B1 O3B 104.1(2)
O5 B1 N1 114.57(15)
O5 B1 O3 117.2(4)
O2 B1 O3B 123.3(2)
O2 B1 N1 100.48(13)
O3B B1 N1 98.7(2)
O3 B1 O2 103.8(3)
O3 B1 N1 104.0(4)
C18 C17 H17 119.5
C16 C17 C18 121.0(2)
C16 C17 H17 119.5
C9 C8 H8 119.4
C7 C8 C9 121.3(2)
C7 C8 H8 119.4
C24 C23 H23A 109.2
C24 C23 H23B 109.2
C24 C23 C22 112.19(17)
H23A C23 H23B 107.9
C22 C23 H23A 109.2
C22 C23 H23B 109.2
C23 C22 H22A 109.6
C23 C22 H22B 109.6
H22A C22 H22B 108.1
C21 C22 C23 110.47(18)
C21 C22 H22A 109.6
C21 C22 H22B 109.6
O5 C25 H25A 110.0
O5 C25 H25B 110.0
O5 C25 C26 108.4(2)
H25A C25 H25B 108.4
C26 C25 H25A 110.0
C26 C25 H25B 110.0
C20 C21 H21A 109.3
C20 C21 H21B 109.3
C22 C21 C20 111.44(18)
C22 C21 H21A 109.3
C22 C21 H21B 109.3
H21A C21 H21B 108.0
C6 C7 H7 120.5
C8 C7 C6 119.1(2)
C8 C7 H7 120.5
O4 C12B H12A 110.8
O4 C12B H12B 110.8
H12A C12B H12B 108.8
C11B C12B O4 104.9(2)
C11B C12B H12A 110.8
C11B C12B H12B 110.8
C17 C16 H16 120.3
C17 C16 C15 119.5(2)
C15 C16 H16 120.3
C14 C15 H15 119.5
C16 C15 C14 121.1(2)
C16 C15 H15 119.5
O3B C11B C10 107.5(3)
O3B C11B C12B 111.9(3)
O3B C11B H11B 110.8
C10 C11B H11B 110.8
C12B C11B C10 105.0(2)
C12B C11B H11B 110.8
C10 C11 H11 112.5
C12 C11 C10 104.9(4)
C12 C11 H11 112.5
O3 C11 C10 103.5(4)
O3 C11 H11 112.5
O3 C11 C12 110.4(5)
O4 C12 C11 105.7(4)
O4 C12 H12C 110.6
O4 C12 H12D 110.6
C11 C12 H12C 110.6
C11 C12 H12D 110.6
H12C C12 H12D 108.7
C11 O3 B1 110.2(6)
C25 C26 H26A 109.5
C25 C26 H26B 109.5
C25 C26 H26C 109.5
H26A C26 H26B 109.5
H26A C26 H26C 109.5
H26B C26 H26C 109.5

loop_
_geom_bond_atom_site_label_1
_geom_bond_atom_site_label_2
_geom_bond_distance
O5 B1 1.409(2)
O5 C25 1.396(2)
O4 C13 1.355(2)
O4 C12B 1.501(3)
O4 C12 1.399(5)
O1 C4 1.379(2)
O1 C3 1.427(2)
O2 C2 1.415(2)
O2 B1 1.451(3)
O3B B1 1.465(5)
O3B C11B 1.412(5)
N1 C1 1.485(2)
N1 C19 1.507(2)
N1 C10 1.501(2)
N1 B1 1.721(2)
C13 C18 1.389(2)
C13 C14 1.384(3)
C4 C5 1.384(2)
C4 C9 1.385(3)
C1 H1A 0.9900
C1 H1B 0.9900
C1 C2 1.521(3)
C19 H19 1.0000
C19 C20 1.528(2)
C19 C24 1.528(2)
C2 H2 1.0000
C2 C3 1.506(3)
C3 H3A 0.9900
C3 H3B 0.9900
C5 H5 0.9500
C5 C6 1.380(3)
C18 H18 0.9500
C18 C17 1.385(3)
C9 H9 0.9500
C9 C8 1.388(3)
C20 H20A 0.9900
C20 H20B 0.9900
C20 C21 1.523(3)
C10 H10A 0.9900
C10 H10B 0.9900
C10 H10C 0.9900
C10 H10D 0.9900
C10 C11B 1.558(3)
C10 C11 1.655(4)
C6 H6 0.9500
C6 C7 1.385(3)
C24 H24A 0.9900
C24 H24B 0.9900
C24 C23 1.520(3)
C14 H14 0.9500
C14 C15 1.390(3)
B1 O3 1.422(9)
C17 H17 0.9500
C17 C16 1.360(4)
C8 H8 0.9500
C8 C7 1.373(3)
C23 H23A 0.9900
C23 H23B 0.9900
C23 C22 1.531(3)
C22 H22A 0.9900
C22 H22B 0.9900
C22 C21 1.523(3)
C25 H25A 0.9900
C25 H25B 0.9900
C25 C26 1.463(3)
C21 H21A 0.9900
C21 H21B 0.9900
C7 H7 0.9500
C12B H12A 0.9900
C12B H12B 0.9900
C12B C11B 1.497(4)
C16 H16 0.9500
C16 C15 1.378(4)
C15 H15 0.9500
C11B H11B 1.0000
C11 H11 1.0000
C11 C12 1.501(7)
C11 O3 1.404(9)
C12 H12C 0.9900
C12 H12D 0.9900
C26 H26A 0.9800
C26 H26B 0.9800
C26 H26C 0.9800
